data_7100186
loop_
_publ_author_name
S.R.Miller
P.A.Wright
C.Serre
T.Loiseau
J.Marrot
G.Ferey

_publ_section_title
;
A microporous scandium terephthalate, Sc~2~(O~2~CC~6~H~4~CO~2~)~3~,
with high thermal stability
;
_journal_name_full 'Chemical Communications'
_journal_paper_doi 10.1039/b506677h
_journal_year 2005
_chemical_formula_sum 'C24 H12 O12 Sc2'
_chemical_formula_weight 582.26
_space_group_IT_number 70
_symmetry_cell_setting orthorhombic
_symmetry_space_group_name_Hall '-F 2uv 2vw'
_symmetry_space_group_name_H-M 'F d d d :2'
_cell_angle_alpha 90.00
_cell_angle_beta 90.00
_cell_angle_gamma 90.00
_cell_formula_units_Z 8
_cell_length_a 8.7550(3)
_cell_length_b 20.7786(7)
_cell_length_c 34.4075(13)
_cell_measurement_temperature 293(2)
_cell_volume 6259.3(4)
_diffrn_ambient_temperature 293(2)
_exptl_crystal_density_diffrn 1.236
_cod_depositor_comments
;
The following automatic conversions were performed:
'_symmetry_cell_setting' value 'Orthorhombic' changed to 'orthorhombic'
according to '/home/saulius/struct/CIF-dictionaries/cif_core.dic'
dictionary named 'cif_core.dic' version 2.4.1 from 2010-06-29.

Automatic conversion script
Id: cif_fix_enum 1527 2010-12-29 10:47:43Z saulius 
;
_cod_original_sg_symbol_H-M 'F d d d'
_cod_database_code 7100186

loop_
_symmetry_equiv_pos_as_xyz
'x, y, z'
'-x+3/4, -y+3/4, z'
'-x+3/4, y, -z+3/4'
'x, -y+3/4, -z+3/4'
'x, y+1/2, z+1/2'
'-x+3/4, -y+5/4, z+1/2'
'-x+3/4, y+1/2, -z+5/4'
'x, -y+5/4, -z+5/4'
'x+1/2, y, z+1/2'
'-x+5/4, -y+3/4, z+1/2'
'-x+5/4, y, -z+5/4'
'x+1/2, -y+3/4, -z+5/4'
'x+1/2, y+1/2, z'
'-x+5/4, -y+5/4, z'
'-x+5/4, y+1/2, -z+3/4'
'x+1/2, -y+5/4, -z+3/4'
'-x, -y, -z'
'x-3/4, y-3/4, -z'
'x-3/4, -y, z-3/4'
'-x, y-3/4, z-3/4'
'-x, -y+1/2, -z+1/2'
'x-3/4, y-1/4, -z+1/2'
'x-3/4, -y+1/2, z-1/4'
'-x, y-1/4, z-1/4'
'-x+1/2, -y, -z+1/2'
'x-1/4, y-3/4, -z+1/2'
'x-1/4, -y, z-1/4'
'-x+1/2, y-3/4, z-1/4'
'-x+1/2, -y+1/2, -z'
'x-1/4, y-1/4, -z'
'x-1/4, -y+1/2, z-3/4'
'-x+1/2, y-1/4, z-3/4'

loop_
_atom_site_label
_atom_site_type_symbol
_atom_site_fract_x
_atom_site_fract_y
_atom_site_fract_z
_atom_site_U_iso_or_equiv
_atom_site_adp_type
_atom_site_occupancy
_atom_site_symmetry_multiplicity
_atom_site_calc_flag
_atom_site_refinement_flags
_atom_site_disorder_assembly
_atom_site_disorder_group
Sc Sc 0.3750 0.3750 0.114326(4) 0.01379(5) Uani 1 2 d S . .
O1 O 0.24144(8) 0.41664(4) 0.07046(2) 0.03527(17) Uani 1 1 d . . .
O2 O 0.24534(9) 0.41578(5) 0.15743(2) 0.0486(3) Uani 1 1 d . . .
O3 O 0.50514(9) 0.45836(3) 0.11471(3) 0.0428(2) Uani 1 1 d . . .
C1 C 0.10238(10) 0.43029(5) 0.06762(2) 0.02959(18) Uani 1 1 d . . .
C2 C 0.04973(10) 0.46628(6) 0.03254(2) 0.0331(2) Uani 1 1 d . . .
C3 C 0.15381(11) 0.48582(9) 0.00464(4) 0.0537(4) Uani 1 1 d . . .
H3 H 0.2570 0.4764 0.0076 0.064 Uiso 1 1 calc R . .
C4 C -0.10378(11) 0.48043(9) 0.02788(4) 0.0544(4) Uani 1 1 d . . .
H4 H -0.1738 0.4673 0.0466 0.065 Uiso 1 1 calc R . .
C5 C 0.6250 0.48638(5) 0.1250 0.0293(2) Uani 1 2 d S . .
C6 C 0.6250 0.55826(5) 0.1250 0.0326(3) Uani 1 2 d S . .
C7 C 0.48851(12) 0.59144(4) 0.12457(6) 0.0559(4) Uani 1 1 d . . .
H7 H 0.3966 0.5691 0.1237 0.067 Uiso 1 1 calc R . .
O1W O -0.04002(12) 0.03800(4) 0.03600(6) 0.150 Uiso 0.032(5) 1 d PR . .

loop_
_atom_site_aniso_label
_atom_site_aniso_U_11
_atom_site_aniso_U_22
_atom_site_aniso_U_33
_atom_site_aniso_U_23
_atom_site_aniso_U_13
_atom_site_aniso_U_12
Sc 0.01387(7) 0.01427(7) 0.01322(7) 0.000 0.000 0.00023(4)
O1 0.0216(3) 0.0566(5) 0.0275(3) 0.0207(3) -0.0017(2) 0.0072(3)
O2 0.0250(3) 0.0853(7) 0.0355(4) -0.0409(4) 0.0042(3) -0.0005(4)
O3 0.0288(3) 0.0165(2) 0.0832(7) 0.0025(3) -0.0093(4) -0.0065(2)
C1 0.0214(3) 0.0447(5) 0.0227(3) 0.0193(3) -0.0007(2) 0.0016(3)
C2 0.0192(3) 0.0553(5) 0.0249(3) 0.0246(4) 0.0013(2) 0.0041(3)
C3 0.0195(3) 0.1012(11) 0.0403(5) 0.0477(7) 0.0053(3) 0.0119(5)
C4 0.0207(3) 0.1028(12) 0.0396(5) 0.0495(7) 0.0067(3) 0.0108(5)
C5 0.0234(4) 0.0121(3) 0.0523(7) 0.000 -0.0010(5) 0.000
C6 0.0210(4) 0.0118(3) 0.0649(9) 0.000 -0.0019(5) 0.000
C7 0.0193(4) 0.0148(3) 0.1337(14) 0.0039(5) -0.0018(5) -0.0011(3)

loop_
_geom_bond_atom_site_label_1
_geom_bond_atom_site_label_2
_geom_bond_distance
_geom_bond_site_symmetry_2
_geom_bond_publ_flag
Sc O2 2.0510(7) 2 ?
Sc O2 2.0510(7) . ?
Sc O3 2.0733(7) . ?
Sc O3 2.0733(7) 2 ?
Sc O1 2.0962(6) 2 ?
Sc O1 2.0962(6) . ?
O1 C1 1.2538(10) . ?
O2 C1 1.2487(10) 11_454 ?
O3 C5 1.2511(9) . ?
C1 O2 1.2488(10) 11_454 ?
C1 C2 1.4928(10) . ?
C2 C3 1.3846(12) . ?
C2 C4 1.3851(13) . ?
C3 C4 1.3914(13) 17_565 ?
C3 H3 0.9300 . ?
C4 C3 1.3913(13) 17_565 ?
C4 H4 0.9300 . ?
C5 O3 1.2511(9) 11_554 ?
C5 C6 1.4936(15) . ?
C6 C7 1.3797(12) 11_554 ?
C6 C7 1.3797(12) . ?
C7 C7 1.3947(19) 8_554 ?
C7 H7 0.9300 . ?
